data_7013100
loop_
_publ_author_name
'Mednikov, Evgueni G.'
'Dahl, Lawrence F.'

_publ_section_title
;
 Formation of thallium(i) sandwich M3TlM3 clusters,
 [(\m6-Tl)M6(\m2-CO)6(PEt3)6]+ (M = Pt, Pd), with two
 unconnected triangular M3(\m2-CO)3(PEt3)3 units: implications of
 comparative analysis of isostructural 5d106s2 Tl(i)--(M3)2 sandwiches
 (M = Pt, Pd) with known 5d10 Au(i)--(Pt3)2 sandwich
;
_journal_issue 15
_journal_name_full 'Dalton Transactions'
_journal_page_first 3117
_journal_page_last 3125
_journal_paper_doi 10.1039/b304409m
_journal_year 2003
_chemical_formula_sum 'C42 H90 F6 O6 P7 Pt6 Tl'
_chemical_formula_weight 2396.84
_chemical_name_common
;
Platinum-Thallium Carbonyl Phosphine Sandwich Cluster
;
_space_group_IT_number 15
_symmetry_cell_setting monoclinic
_symmetry_space_group_name_Hall '-C 2yc'
_symmetry_space_group_name_H-M 'C 1 2/c 1'
_atom_sites_solution_hydrogens geom
_atom_sites_solution_primary direct
_atom_sites_solution_secondary difmap
_cell_angle_alpha 90.00
_cell_angle_beta 94.7950(10)
_cell_angle_gamma 90.00
_cell_formula_units_Z 8
_cell_length_a 22.9611(13)
_cell_length_b 24.4812(14)
_cell_length_c 22.4513(13)
_cell_measurement_temperature 100(2)
_cell_volume 12576.1(12)
_computing_structure_refinement 'SHELXL-97 (Sheldrick, 1997)'
_computing_structure_solution 'SHELXS-97 (Sheldrick, 1990)'
_diffrn_ambient_temperature 100(2)
_diffrn_measured_fraction_theta_full 0.998
_diffrn_measured_fraction_theta_max 0.998
_diffrn_measurement_device_type 'SMART CCD 1000 area detector difractometer'
_diffrn_measurement_method 'w scans'
_diffrn_radiation_monochromator graphite
_diffrn_radiation_source 'fine-focus sealed tube'
_diffrn_radiation_type MoK\a
_diffrn_radiation_wavelength 0.71073
_diffrn_reflns_av_R_equivalents 0.0000
_diffrn_reflns_av_sigmaI/netI 0.0331
_diffrn_reflns_limit_h_max 28
_diffrn_reflns_limit_h_min -28
_diffrn_reflns_limit_k_max 30
_diffrn_reflns_limit_k_min 0
_diffrn_reflns_limit_l_max 27
_diffrn_reflns_limit_l_min 0
_diffrn_reflns_number 12832
_diffrn_reflns_theta_full 26.39
_diffrn_reflns_theta_max 26.39
_diffrn_reflns_theta_min 1.48
_diffrn_standards_decay_% <1%
_exptl_absorpt_coefficient_mu 16.082
_exptl_absorpt_correction_T_max 0.1599
_exptl_absorpt_correction_T_min 0.0565
_exptl_crystal_colour 'dark red-green'
_exptl_crystal_density_diffrn 2.532
_exptl_crystal_density_method 'not measured'
_exptl_crystal_description 'block-shaped crystal'
_exptl_crystal_F_000 8784
_exptl_crystal_size_max 0.42
_exptl_crystal_size_mid 0.26
_exptl_crystal_size_min 0.18
_refine_diff_density_max 1.592
_refine_diff_density_min -1.059
_refine_diff_density_rms 0.168
_refine_ls_extinction_method none
_refine_ls_goodness_of_fit_ref 1.116
_refine_ls_hydrogen_treatment mixed
_refine_ls_matrix_type full
_refine_ls_number_parameters 633
_refine_ls_number_reflns 12832
_refine_ls_number_restraints 10
_refine_ls_restrained_S_all 1.116
_refine_ls_R_factor_all 0.0283
_refine_ls_R_factor_gt 0.0235
_refine_ls_shift/su_max 0.010
_refine_ls_shift/su_mean 0.000
_refine_ls_structure_factor_coef Fsqd
_refine_ls_weighting_details 'calc w=1/[\s^2^(Fo^2^)+(0.0178P)^2^+52.5361P] where P=(Fo^2^+2Fc^2^)/3'
_refine_ls_weighting_scheme calc
_refine_ls_wR_factor_gt 0.0544
_refine_ls_wR_factor_ref 0.0558
_reflns_number_gt 11620
_reflns_number_total 12832
_reflns_threshold_expression >2sigma(I)
_cod_data_source_file b304409m.txt
_cod_data_source_block dahl160
_cod_original_cell_volume 12576.0(12)
_cod_original_sg_symbol_H-M C2/c
_cod_database_code 7013100

loop_
_symmetry_equiv_pos_as_xyz
'x, y, z'
'-x, y, -z+1/2'
'x+1/2, y+1/2, z'
'-x+1/2, y+1/2, -z+1/2'
'-x, -y, -z'
'x, -y, z-1/2'
'-x+1/2, -y+1/2, -z'
'x+1/2, -y+1/2, z-1/2'

loop_
_atom_site_label
_atom_site_type_symbol
_atom_site_fract_x
_atom_site_fract_y
_atom_site_fract_z
_atom_site_U_iso_or_equiv
_atom_site_adp_type
_atom_site_occupancy
_atom_site_symmetry_multiplicity
_atom_site_calc_flag
_atom_site_refinement_flags
_atom_site_disorder_assembly
_atom_site_disorder_group
Tl Tl -0.001974(8) 0.261510(8) 0.501332(8) 0.01867(5) Uani 1 1 d . . .
Pt1 Pt 0.009031(8) 0.325726(8) 0.614662(8) 0.01566(5) Uani 1 1 d . A .
Pt2 Pt -0.064935(8) 0.241701(7) 0.606223(8) 0.01310(5) Uani 1 1 d . A .
Pt3 Pt -0.091568(8) 0.333556(7) 0.546367(8) 0.01368(5) Uani 1 1 d . A .
Pt4 Pt -0.015805(8) 0.201545(7) 0.377966(8) 0.01340(5) Uani 1 1 d . . .
Pt5 Pt 0.065379(8) 0.278581(7) 0.400306(8) 0.01341(5) Uani 1 1 d . . .
Pt6 Pt 0.076531(8) 0.182092(7) 0.454731(8) 0.01347(5) Uani 1 1 d . . .
P1 P 0.09270(7) 0.36306(6) 0.65828(8) 0.0345(4) Uani 1 1 d D . .
P2 P -0.09076(6) 0.15726(5) 0.63718(6) 0.0171(3) Uani 1 1 d . . .
P3 P -0.15920(5) 0.38400(5) 0.49032(6) 0.0145(3) Uani 1 1 d . . .
P4 P -0.09838(5) 0.17479(5) 0.32254(6) 0.0155(3) Uani 1 1 d . . .
P5 P 0.09882(6) 0.36208(5) 0.37489(6) 0.0169(3) Uani 1 1 d . . .
P6 P 0.13312(6) 0.12224(5) 0.51105(6) 0.0163(3) Uani 1 1 d . . .
P7 P 0.26092(6) 0.48146(6) 0.23998(6) 0.0218(3) Uani 1 1 d . . .
F1 F 0.2592(2) 0.51719(17) 0.29901(18) 0.0573(12) Uani 1 1 d . . .
F2 F 0.27150(18) 0.42761(15) 0.27939(17) 0.0448(10) Uani 1 1 d . . .
F3 F 0.32907(16) 0.49085(19) 0.2411(2) 0.0578(12) Uani 1 1 d . . .
F4 F 0.2644(2) 0.44606(16) 0.18044(16) 0.0533(11) Uani 1 1 d . . .
F5 F 0.24927(17) 0.53528(15) 0.19995(17) 0.0458(10) Uani 1 1 d . . .
F6 F 0.19230(16) 0.47247(17) 0.2383(2) 0.0586(12) Uani 1 1 d . . .
O1 O 0.03930(16) 0.23057(16) 0.69999(17) 0.0276(9) Uani 1 1 d . A .
O2 O -0.19015(16) 0.24931(15) 0.54823(16) 0.0225(8) Uani 1 1 d . A .
O3 O -0.0226(2) 0.43967(16) 0.5670(2) 0.0467(13) Uani 1 1 d . A .
O4 O -0.03125(16) 0.30497(15) 0.30185(16) 0.0236(8) Uani 1 1 d . . .
O5 O 0.18772(16) 0.25202(15) 0.45827(18) 0.0261(9) Uani 1 1 d . . .
O6 O -0.00482(16) 0.08454(15) 0.42715(17) 0.0251(8) Uani 1 1 d . . .
C1 C 0.0113(2) 0.2523(2) 0.6606(2) 0.0171(10) Uani 1 1 d . . .
C2 C -0.1419(2) 0.2640(2) 0.5580(2) 0.0162(10) Uani 1 1 d . . .
C3 C -0.0292(2) 0.3929(2) 0.5708(3) 0.0251(12) Uani 1 1 d . . .
C4 C -0.0087(2) 0.2773(2) 0.3396(2) 0.0167(10) Uani 1 1 d . . .
C5 C 0.1374(2) 0.2453(2) 0.4489(2) 0.0178(11) Uani 1 1 d . . .
C6 C 0.0083(2) 0.1308(2) 0.4229(2) 0.0177(10) Uani 1 1 d . . .
C11 C 0.0978(2) 0.43774(10) 0.6587(3) 0.0339(14) Uani 1 1 d D A .
H11A H 0.1381 0.4486 0.6728 0.041 Uiso 1 1 calc R . .
H11B H 0.0897 0.4515 0.6174 0.041 Uiso 1 1 calc R . .
C12 C 0.1621(3) 0.3271(5) 0.6533(5) 0.034(4) Uiso 0.433(13) 1 d PD A -1
H12A H 0.1945 0.3450 0.6779 0.040 Uiso 0.433(13) 1 calc PR A -1
H12B H 0.1595 0.2884 0.6652 0.040 Uiso 0.433(13) 1 calc PR A -1
C15 C 0.1691(6) 0.3331(6) 0.5862(4) 0.030(4) Uiso 0.433(13) 1 d PD A -1
H15A H 0.1346 0.3180 0.5633 0.044 Uiso 0.433(13) 1 calc PR A -1
H15B H 0.2040 0.3133 0.5762 0.044 Uiso 0.433(13) 1 calc PR A -1
H15C H 0.1730 0.3719 0.5763 0.044 Uiso 0.433(13) 1 calc PR A -1
C102 C 0.1535(3) 0.3575(4) 0.6102(4) 0.035(3) Uiso 0.567(13) 1 d PD A -2
H10A H 0.1407 0.3747 0.5714 0.043 Uiso 0.567(13) 1 calc PR A -2
H10B H 0.1862 0.3799 0.6286 0.043 Uiso 0.567(13) 1 calc PR A -2
C105 C 0.1780(5) 0.3009(4) 0.5971(5) 0.037(3) Uiso 0.567(13) 1 d PD A -2
H10C H 0.1981 0.2858 0.6338 0.055 Uiso 0.567(13) 1 calc PR A -2
H10D H 0.2058 0.3041 0.5664 0.055 Uiso 0.567(13) 1 calc PR A -2
H10E H 0.1460 0.2766 0.5829 0.055 Uiso 0.567(13) 1 calc PR A -2
C13 C 0.1235(4) 0.3328(4) 0.7286(3) 0.028(3) Uiso 0.494(11) 1 d PD A -3
H13A H 0.0940 0.3354 0.7582 0.033 Uiso 0.494(11) 1 calc PR A -3
H13B H 0.1309 0.2936 0.7218 0.033 Uiso 0.494(11) 1 calc PR A -3
C16 C 0.1804(4) 0.3593(5) 0.7552(5) 0.032(3) Uiso 0.494(11) 1 d PD A -3
H16A H 0.2114 0.3527 0.7287 0.048 Uiso 0.494(11) 1 calc PR A -3
H16B H 0.1916 0.3433 0.7945 0.048 Uiso 0.494(11) 1 calc PR A -3
H16C H 0.1745 0.3987 0.7594 0.048 Uiso 0.494(11) 1 calc PR A -3
C103 C 0.0875(5) 0.3548(6) 0.73908(15) 0.047(4) Uiso 0.506(11) 1 d PD A -4
H10F H 0.0506 0.3727 0.7483 0.057 Uiso 0.506(11) 1 calc PR A -4
H10G H 0.0824 0.3153 0.7462 0.057 Uiso 0.506(11) 1 calc PR A -4
C106 C 0.1349(5) 0.3748(6) 0.7863(5) 0.044(4) Uiso 0.506(11) 1 d PD A -4
H10H H 0.1707 0.3535 0.7833 0.066 Uiso 0.506(11) 1 calc PR A -4
H10I H 0.1214 0.3701 0.8263 0.066 Uiso 0.506(11) 1 calc PR A -4
H10J H 0.1430 0.4135 0.7796 0.066 Uiso 0.506(11) 1 calc PR A -4
C14 C 0.0550(3) 0.4645(4) 0.6988(4) 0.089(4) Uani 1 1 d D . .
H14A H 0.0150 0.4535 0.6856 0.134 Uiso 1 1 calc R A .
H14B H 0.0584 0.5044 0.6963 0.134 Uiso 1 1 calc R . .
H14C H 0.0644 0.4529 0.7403 0.134 Uiso 1 1 calc R . .
C21 C -0.0298(2) 0.1120(2) 0.6598(3) 0.0275(13) Uani 1 1 d . . .
H21A H -0.0040 0.1101 0.6267 0.033 Uiso 1 1 calc R . .
H21B H -0.0070 0.1287 0.6945 0.033 Uiso 1 1 calc R . .
C22 C -0.1325(2) 0.1593(2) 0.7030(2) 0.0227(12) Uani 1 1 d . . .
H22A H -0.1474 0.1222 0.7105 0.027 Uiso 1 1 calc R . .
H22B H -0.1061 0.1701 0.7381 0.027 Uiso 1 1 calc R . .
C23 C -0.1373(2) 0.1184(2) 0.5818(2) 0.0206(11) Uani 1 1 d . . .
H23A H -0.1505 0.0844 0.6005 0.025 Uiso 1 1 calc R . .
H23B H -0.1724 0.1403 0.5690 0.025 Uiso 1 1 calc R . .
C24 C -0.0457(3) 0.0537(3) 0.6766(4) 0.0486(19) Uani 1 1 d . . .
H24A H -0.0711 0.0546 0.7096 0.073 Uiso 1 1 calc R . .
H24B H -0.0100 0.0333 0.6891 0.073 Uiso 1 1 calc R . .
H24C H -0.0663 0.0357 0.6420 0.073 Uiso 1 1 calc R . .
C25 C -0.1838(3) 0.1988(3) 0.6965(3) 0.0350(15) Uani 1 1 d . . .
H25A H -0.1694 0.2358 0.6898 0.053 Uiso 1 1 calc R . .
H25B H -0.2043 0.1983 0.7331 0.053 Uiso 1 1 calc R . .
H25C H -0.2108 0.1878 0.6625 0.053 Uiso 1 1 calc R . .
C26 C -0.1049(3) 0.1036(2) 0.5265(3) 0.0317(14) Uani 1 1 d . . .
H26A H -0.0901 0.1369 0.5090 0.048 Uiso 1 1 calc R . .
H26B H -0.1319 0.0851 0.4970 0.048 Uiso 1 1 calc R . .
H26C H -0.0721 0.0792 0.5385 0.048 Uiso 1 1 calc R . .
C31 C -0.1800(3) 0.3619(2) 0.4137(2) 0.0248(12) Uani 1 1 d . . .
H31A H -0.1955 0.3242 0.4145 0.030 Uiso 1 1 calc R . .
H31B H -0.2118 0.3858 0.3962 0.030 Uiso 1 1 calc R . .
C32 C -0.1408(2) 0.4562(2) 0.4837(2) 0.0185(10) Uani 1 1 d . . .
H32A H -0.1336 0.4716 0.5244 0.022 Uiso 1 1 calc R . .
H32B H -0.1038 0.4589 0.4642 0.022 Uiso 1 1 calc R . .
C33 C -0.2296(2) 0.3844(2) 0.5220(2) 0.0239(12) Uani 1 1 d . . .
H33A H -0.2564 0.4088 0.4975 0.029 Uiso 1 1 calc R . .
H33B H -0.2462 0.3471 0.5189 0.029 Uiso 1 1 calc R . .
C34 C -0.1298(3) 0.3633(3) 0.3739(3) 0.0394(16) Uani 1 1 d . . .
H34A H -0.1166 0.4011 0.3698 0.059 Uiso 1 1 calc R . .
H34B H -0.1429 0.3487 0.3344 0.059 Uiso 1 1 calc R . .
H34C H -0.0975 0.3411 0.3918 0.059 Uiso 1 1 calc R . .
C35 C -0.1868(2) 0.4918(2) 0.4485(2) 0.0238(12) Uani 1 1 d . . .
H35A H -0.1874 0.4832 0.4059 0.036 Uiso 1 1 calc R . .
H35B H -0.1769 0.5304 0.4549 0.036 Uiso 1 1 calc R . .
H35C H -0.2253 0.4845 0.4625 0.036 Uiso 1 1 calc R . .
C36 C -0.2282(3) 0.4026(3) 0.5863(3) 0.0367(15) Uani 1 1 d . . .
H36A H -0.2026 0.3783 0.6114 0.055 Uiso 1 1 calc R . .
H36B H -0.2678 0.4013 0.5995 0.055 Uiso 1 1 calc R . .
H36C H -0.2133 0.4401 0.5899 0.055 Uiso 1 1 calc R . .
C41 C -0.1649(2) 0.2087(2) 0.3432(2) 0.0218(11) Uani 1 1 d . . .
H41A H -0.1658 0.2464 0.3274 0.026 Uiso 1 1 calc R . .
H41B H -0.1993 0.1891 0.3242 0.026 Uiso 1 1 calc R . .
C42 C -0.1150(2) 0.1017(2) 0.3261(2) 0.0211(11) Uani 1 1 d . . .
H42A H -0.1146 0.0904 0.3685 0.025 Uiso 1 1 calc R . .
H42B H -0.1548 0.0951 0.3069 0.025 Uiso 1 1 calc R . .
C43 C -0.0982(2) 0.1890(2) 0.2423(2) 0.0229(11) Uani 1 1 d . . .
H43A H -0.0944 0.2290 0.2368 0.027 Uiso 1 1 calc R . .
H43B H -0.0633 0.1716 0.2274 0.027 Uiso 1 1 calc R . .
C44 C -0.1693(2) 0.2106(2) 0.4103(3) 0.0261(12) Uani 1 1 d . . .
H44A H -0.1643 0.1737 0.4269 0.039 Uiso 1 1 calc R . .
H44B H -0.2077 0.2249 0.4185 0.039 Uiso 1 1 calc R . .
H44C H -0.1386 0.2345 0.4287 0.039 Uiso 1 1 calc R . .
C45 C -0.0710(3) 0.0668(2) 0.2949(3) 0.0278(13) Uani 1 1 d . . .
H45A H -0.0767 0.0727 0.2517 0.042 Uiso 1 1 calc R . .
H45B H -0.0771 0.0282 0.3038 0.042 Uiso 1 1 calc R . .
H45C H -0.0312 0.0774 0.3094 0.042 Uiso 1 1 calc R . .
C46 C -0.1525(3) 0.1691(2) 0.2042(2) 0.0302(13) Uani 1 1 d . . .
H46A H -0.1564 0.1295 0.2087 0.045 Uiso 1 1 calc R . .
H46B H -0.1486 0.1779 0.1621 0.045 Uiso 1 1 calc R . .
H46C H -0.1873 0.1873 0.2173 0.045 Uiso 1 1 calc R . .
C51 C 0.1564(2) 0.3916(2) 0.4254(2) 0.0229(11) Uani 1 1 d . . .
H51A H 0.1401 0.4001 0.4638 0.027 Uiso 1 1 calc R . .
H51B H 0.1874 0.3638 0.4337 0.027 Uiso 1 1 calc R . .
C52 C 0.1301(2) 0.3606(2) 0.3024(2) 0.0256(12) Uani 1 1 d . . .
H52A H 0.1001 0.3473 0.2715 0.031 Uiso 1 1 calc R . .
H52B H 0.1411 0.3981 0.2915 0.031 Uiso 1 1 calc R . .
C53 C 0.0435(3) 0.4153(2) 0.3652(3) 0.0369(16) Uani 1 1 d . . .
H53A H 0.0615 0.4489 0.3506 0.044 Uiso 1 1 calc R . .
H53B H 0.0126 0.4035 0.3345 0.044 Uiso 1 1 calc R . .
C54 C 0.1844(2) 0.4436(2) 0.4024(2) 0.0253(12) Uani 1 1 d . . .
H54A H 0.2058 0.4346 0.3677 0.038 Uiso 1 1 calc R . .
H54B H 0.2115 0.4590 0.4341 0.038 Uiso 1 1 calc R . .
H54C H 0.1538 0.4703 0.3907 0.038 Uiso 1 1 calc R . .
C55 C 0.1839(3) 0.3237(3) 0.3031(3) 0.0347(15) Uani 1 1 d . . .
H55A H 0.2148 0.3383 0.3314 0.052 Uiso 1 1 calc R . .
H55B H 0.1977 0.3225 0.2630 0.052 Uiso 1 1 calc R . .
H55C H 0.1735 0.2868 0.3154 0.052 Uiso 1 1 calc R . .
C56 C 0.0156(3) 0.4282(3) 0.4234(4) 0.052(2) Uani 1 1 d . . .
H56A H 0.0006 0.3945 0.4400 0.078 Uiso 1 1 calc R . .
H56B H -0.0166 0.4541 0.4151 0.078 Uiso 1 1 calc R . .
H56C H 0.0451 0.4443 0.4523 0.078 Uiso 1 1 calc R . .
C61 C 0.0955(3) 0.0643(2) 0.5407(2) 0.0258(12) Uani 1 1 d . . .
H61A H 0.0662 0.0784 0.5667 0.031 Uiso 1 1 calc R . .
H61B H 0.0740 0.0451 0.5068 0.031 Uiso 1 1 calc R . .
C62 C 0.1772(2) 0.1505(2) 0.5755(2) 0.0273(13) Uani 1 1 d . . .
H62A H 0.2051 0.1225 0.5919 0.033 Uiso 1 1 calc R . .
H62B H 0.2000 0.1820 0.5624 0.033 Uiso 1 1 calc R . .
C63 C 0.1876(2) 0.0921(2) 0.4658(3) 0.0272(13) Uani 1 1 d . . .
H63A H 0.2093 0.1218 0.4474 0.033 Uiso 1 1 calc R . .
H63B H 0.2160 0.0709 0.4921 0.033 Uiso 1 1 calc R . .
C64 C 0.1339(3) 0.0221(2) 0.5766(3) 0.0362(15) Uani 1 1 d . . .
H64A H 0.1638 0.0082 0.5518 0.054 Uiso 1 1 calc R . .
H64B H 0.1095 -0.0082 0.5884 0.054 Uiso 1 1 calc R . .
H64C H 0.1529 0.0396 0.6124 0.054 Uiso 1 1 calc R . .
C65 C 0.1389(3) 0.1694(3) 0.6249(3) 0.054(2) Uani 1 1 d . . .
H65A H 0.1079 0.1935 0.6076 0.081 Uiso 1 1 calc R . .
H65B H 0.1631 0.1891 0.6559 0.081 Uiso 1 1 calc R . .
H65C H 0.1213 0.1374 0.6427 0.081 Uiso 1 1 calc R . .
C66 C 0.1605(3) 0.0542(3) 0.4158(3) 0.0387(16) Uani 1 1 d . . .
H66A H 0.1395 0.0244 0.4336 0.058 Uiso 1 1 calc R . .
H66B H 0.1916 0.0392 0.3933 0.058 Uiso 1 1 calc R . .
H66C H 0.1332 0.0752 0.3888 0.058 Uiso 1 1 calc R . .

loop_
_atom_site_aniso_label
_atom_site_aniso_U_11
_atom_site_aniso_U_22
_atom_site_aniso_U_33
_atom_site_aniso_U_23
_atom_site_aniso_U_13
_atom_site_aniso_U_12
Tl 0.02078(11) 0.01777(10) 0.01826(10) 0.00035(7) 0.00632(8) 0.00235(8)
Pt1 0.01511(10) 0.01343(9) 0.01759(10) 0.00093(7) -0.00370(7) -0.00151(7)
Pt2 0.01200(9) 0.01242(9) 0.01469(9) 0.00195(7) 0.00002(7) -0.00013(7)
Pt3 0.01353(9) 0.01147(9) 0.01555(9) 0.00092(7) -0.00168(7) 0.00036(7)
Pt4 0.01169(9) 0.01259(9) 0.01580(9) 0.00095(7) 0.00033(7) -0.00045(7)
Pt5 0.01249(9) 0.01131(9) 0.01645(9) 0.00115(7) 0.00126(7) -0.00035(7)
Pt6 0.01306(9) 0.01111(9) 0.01598(9) 0.00042(7) -0.00034(7) 0.00106(7)
P1 0.0255(8) 0.0196(8) 0.0540(10) -0.0041(7) -0.0229(7) -0.0004(6)
P2 0.0155(6) 0.0149(6) 0.0205(7) 0.0046(5) -0.0014(5) -0.0023(5)
P3 0.0151(6) 0.0119(6) 0.0160(6) 0.0007(5) -0.0013(5) 0.0016(5)
P4 0.0139(6) 0.0164(6) 0.0160(6) 0.0012(5) -0.0008(5) -0.0017(5)
P5 0.0153(6) 0.0136(6) 0.0216(7) 0.0023(5) 0.0000(5) -0.0029(5)
P6 0.0172(7) 0.0129(6) 0.0183(6) -0.0012(5) -0.0011(5) 0.0030(5)
P7 0.0197(7) 0.0212(7) 0.0244(7) -0.0008(6) 0.0009(6) -0.0010(6)
F1 0.085(3) 0.046(3) 0.042(2) -0.0187(19) 0.011(2) 0.008(2)
F2 0.056(2) 0.039(2) 0.040(2) 0.0141(17) 0.0068(19) 0.0185(19)
F3 0.021(2) 0.074(3) 0.078(3) -0.011(2) 0.004(2) -0.0110(19)
F4 0.081(3) 0.043(2) 0.033(2) -0.0133(18) -0.013(2) 0.018(2)
F5 0.055(3) 0.031(2) 0.055(2) 0.0170(18) 0.024(2) 0.0074(18)
F6 0.0202(19) 0.050(3) 0.105(4) 0.024(2) 0.006(2) -0.0032(18)
O1 0.026(2) 0.029(2) 0.026(2) 0.0123(17) -0.0067(17) -0.0034(17)
O2 0.017(2) 0.0209(19) 0.029(2) 0.0042(16) -0.0032(16) 0.0001(15)
O3 0.045(3) 0.015(2) 0.073(3) 0.009(2) -0.038(2) -0.0111(19)
O4 0.027(2) 0.0198(19) 0.0225(19) 0.0053(16) -0.0050(16) -0.0005(16)
O5 0.0131(19) 0.027(2) 0.038(2) 0.0065(17) -0.0022(16) -0.0005(16)
O6 0.025(2) 0.017(2) 0.032(2) 0.0044(16) -0.0049(17) -0.0018(16)
C1 0.013(2) 0.019(3) 0.019(3) -0.004(2) 0.002(2) -0.004(2)
C2 0.017(3) 0.016(3) 0.016(2) 0.0012(19) 0.0005(19) 0.003(2)
C3 0.017(3) 0.024(3) 0.032(3) 0.002(2) -0.009(2) -0.002(2)
C4 0.013(2) 0.021(3) 0.017(2) -0.002(2) 0.0034(19) -0.001(2)
C5 0.021(3) 0.014(2) 0.019(3) 0.001(2) 0.003(2) 0.003(2)
C6 0.013(2) 0.021(3) 0.019(3) 0.000(2) 0.0014(19) -0.001(2)
C11 0.033(3) 0.025(3) 0.041(4) 0.000(3) -0.013(3) -0.011(3)
C14 0.053(5) 0.076(6) 0.131(9) -0.076(6) -0.038(5) 0.032(5)
C21 0.020(3) 0.024(3) 0.038(3) 0.013(2) -0.002(2) 0.000(2)
C22 0.027(3) 0.027(3) 0.014(2) 0.002(2) 0.002(2) -0.014(2)
C23 0.022(3) 0.017(3) 0.023(3) -0.001(2) -0.001(2) -0.004(2)
C24 0.032(4) 0.028(4) 0.083(5) 0.022(4) -0.015(4) 0.002(3)
C25 0.026(3) 0.055(4) 0.025(3) -0.005(3) 0.011(3) -0.007(3)
C26 0.043(4) 0.019(3) 0.033(3) -0.005(2) 0.008(3) -0.006(3)
C31 0.037(3) 0.013(3) 0.022(3) -0.001(2) -0.010(2) 0.008(2)
C32 0.020(3) 0.015(3) 0.020(3) 0.000(2) 0.003(2) 0.002(2)
C33 0.017(3) 0.022(3) 0.033(3) 0.004(2) 0.004(2) -0.001(2)
C34 0.051(4) 0.045(4) 0.022(3) -0.005(3) 0.005(3) 0.010(3)
C35 0.031(3) 0.012(2) 0.028(3) 0.005(2) -0.003(2) -0.001(2)
C36 0.039(4) 0.032(3) 0.042(4) -0.002(3) 0.020(3) -0.002(3)
C41 0.016(3) 0.020(3) 0.029(3) 0.000(2) -0.003(2) 0.003(2)
C42 0.022(3) 0.017(3) 0.023(3) 0.001(2) -0.001(2) -0.004(2)
C43 0.027(3) 0.022(3) 0.019(3) 0.004(2) -0.001(2) -0.004(2)
C44 0.020(3) 0.023(3) 0.036(3) -0.002(2) 0.007(2) 0.002(2)
C45 0.030(3) 0.021(3) 0.032(3) -0.005(2) -0.003(2) 0.000(2)
C46 0.035(3) 0.034(3) 0.020(3) 0.003(2) -0.008(2) -0.010(3)
C51 0.026(3) 0.024(3) 0.019(3) 0.001(2) 0.002(2) -0.002(2)
C52 0.031(3) 0.030(3) 0.015(3) -0.003(2) 0.004(2) -0.015(2)
C53 0.020(3) 0.017(3) 0.073(5) 0.013(3) -0.001(3) -0.006(2)
C54 0.029(3) 0.021(3) 0.026(3) -0.004(2) 0.000(2) -0.005(2)
C55 0.028(3) 0.040(4) 0.038(4) -0.015(3) 0.012(3) -0.007(3)
C56 0.037(4) 0.022(3) 0.102(6) -0.001(4) 0.033(4) -0.001(3)
C61 0.032(3) 0.021(3) 0.025(3) 0.005(2) 0.003(2) -0.002(2)
C62 0.029(3) 0.019(3) 0.032(3) -0.004(2) -0.014(2) 0.008(2)
C63 0.021(3) 0.024(3) 0.036(3) 0.003(2) 0.003(2) 0.015(2)
C64 0.053(4) 0.020(3) 0.033(3) 0.010(3) -0.008(3) -0.002(3)
C65 0.068(5) 0.063(5) 0.028(3) -0.021(3) -0.014(3) 0.027(4)
C66 0.048(4) 0.043(4) 0.026(3) -0.006(3) 0.009(3) 0.015(3)

loop_
_atom_type_symbol
_atom_type_description
_atom_type_scat_dispersion_real
_atom_type_scat_dispersion_imag
_atom_type_scat_source
C C 0.0033 0.0016 'International Tables Vol C Tables 4.2.6.8 and 6.1.1.4'
H H 0.0000 0.0000 'International Tables Vol C Tables 4.2.6.8 and 6.1.1.4'
O O 0.0106 0.0060 'International Tables Vol C Tables 4.2.6.8 and 6.1.1.4'
F F 0.0171 0.0103 'International Tables Vol C Tables 4.2.6.8 and 6.1.1.4'
P P 0.1023 0.0942 'International Tables Vol C Tables 4.2.6.8 and 6.1.1.4'
Pt Pt -1.7033 8.3905 'International Tables Vol C Tables 4.2.6.8 and 6.1.1.4'
Tl Tl -2.8358 9.6688 'International Tables Vol C Tables 4.2.6.8 and 6.1.1.4'

loop_
_geom_angle_atom_site_label_1
_geom_angle_atom_site_label_2
_geom_angle_atom_site_label_3
_geom_angle
_geom_angle_site_symmetry_1
_geom_angle_site_symmetry_3
_geom_angle_publ_flag
Pt5 Tl Pt6 54.786(7) . . ?
Pt5 Tl Pt2 177.190(9) . . ?
Pt6 Tl Pt2 123.094(9) . . ?
Pt5 Tl Pt3 128.203(9) . . ?
Pt6 Tl Pt3 173.968(9) . . ?
Pt2 Tl Pt3 54.113(6) . . ?
Pt5 Tl Pt1 125.612(9) . . ?
Pt6 Tl Pt1 130.460(9) . . ?
Pt2 Tl Pt1 53.778(7) . . ?
Pt3 Tl Pt1 53.473(6) . . ?
Pt5 Tl Pt4 52.568(6) . . ?
Pt6 Tl Pt4 52.193(6) . . ?
Pt2 Tl Pt4 128.241(9) . . ?
Pt3 Tl Pt4 124.178(8) . . ?
Pt1 Tl Pt4 176.123(9) . . ?
C1 Pt1 C3 156.5(2) . . ?
C1 Pt1 P1 98.58(14) . . ?
C3 Pt1 P1 101.26(15) . . ?
C1 Pt1 Pt2 49.80(13) . . ?
C3 Pt1 Pt2 109.63(15) . . ?
P1 Pt1 Pt2 148.39(4) . . ?
C1 Pt1 Pt3 109.44(13) . . ?
C3 Pt1 Pt3 50.09(15) . . ?
P1 Pt1 Pt3 151.34(4) . . ?
Pt2 Pt1 Pt3 59.929(7) . . ?
C1 Pt1 Tl 87.92(13) . . ?
C3 Pt1 Tl 90.57(16) . . ?
P1 Pt1 Tl 125.97(5) . . ?
Pt2 Pt1 Tl 61.607(7) . . ?
Pt3 Pt1 Tl 62.654(7) . . ?
C1 Pt2 C2 157.2(2) . . ?
C1 Pt2 P2 99.39(14) . . ?
C2 Pt2 P2 99.58(14) . . ?
C1 Pt2 Pt1 50.00(14) . . ?
C2 Pt2 Pt1 110.22(14) . . ?
P2 Pt2 Pt1 149.39(3) . . ?
C1 Pt2 Pt3 109.86(14) . . ?
C2 Pt2 Pt3 50.44(14) . . ?
P2 Pt2 Pt3 150.02(3) . . ?
Pt1 Pt2 Pt3 60.151(8) . . ?
C1 Pt2 Tl 90.18(14) . . ?
C2 Pt2 Tl 89.60(14) . . ?
P2 Pt2 Tl 124.01(4) . . ?
Pt1 Pt2 Tl 64.615(7) . . ?
Pt3 Pt2 Tl 63.836(7) . . ?
C3 Pt3 C2 155.9(2) . . ?
C3 Pt3 P3 100.91(15) . . ?
C2 Pt3 P3 98.77(14) . . ?
C3 Pt3 Pt2 109.42(15) . . ?
C2 Pt3 Pt2 49.78(13) . . ?
P3 Pt3 Pt2 148.53(3) . . ?
C3 Pt3 Pt1 49.89(15) . . ?
C2 Pt3 Pt1 109.33(13) . . ?
P3 Pt3 Pt1 150.78(3) . . ?
Pt2 Pt3 Pt1 59.920(7) . . ?
C3 Pt3 Tl 91.33(16) . . ?
C2 Pt3 Tl 87.96(13) . . ?
P3 Pt3 Tl 126.65(3) . . ?
Pt2 Pt3 Tl 62.051(7) . . ?
Pt1 Pt3 Tl 63.873(8) . . ?
C4 Pt4 C6 159.57(19) . . ?
C4 Pt4 P4 97.01(14) . . ?
C6 Pt4 P4 101.75(14) . . ?
C4 Pt4 Pt6 110.24(14) . . ?
C6 Pt4 Pt6 50.53(14) . . ?
P4 Pt4 Pt6 152.25(3) . . ?
C4 Pt4 Pt5 50.46(14) . . ?
C6 Pt4 Pt5 110.34(14) . . ?
P4 Pt4 Pt5 147.45(3) . . ?
Pt6 Pt4 Pt5 59.917(7) . . ?
C4 Pt4 Tl 86.67(14) . . ?
C6 Pt4 Tl 87.58(14) . . ?
P4 Pt4 Tl 129.62(3) . . ?
Pt6 Pt4 Tl 59.601(7) . . ?
Pt5 Pt4 Tl 58.961(6) . . ?
C5 Pt5 C4 155.30(19) . . ?
C5 Pt5 P5 102.39(14) . . ?
C4 Pt5 P5 97.11(14) . . ?
C5 Pt5 Pt6 50.73(14) . . ?
C4 Pt5 Pt6 109.12(14) . . ?
P5 Pt5 Pt6 153.09(3) . . ?
C5 Pt5 Pt4 109.59(14) . . ?
C4 Pt5 Pt4 49.37(14) . . ?
P5 Pt5 Pt4 146.44(3) . . ?
Pt6 Pt5 Pt4 59.882(7) . . ?
C5 Pt5 Tl 89.20(14) . . ?
C4 Pt5 Tl 92.85(13) . . ?
P5 Pt5 Tl 122.89(3) . . ?
Pt6 Pt5 Tl 63.076(7) . . ?
Pt4 Pt5 Tl 68.471(7) . . ?
C6 Pt6 C5 155.25(19) . . ?
C6 Pt6 P6 100.38(14) . . ?
C5 Pt6 P6 99.05(14) . . ?
C6 Pt6 Pt4 49.57(14) . . ?
C5 Pt6 Pt4 109.08(14) . . ?
P6 Pt6 Pt4 149.73(3) . . ?
C6 Pt6 Pt5 109.67(14) . . ?
C5 Pt6 Pt5 49.88(14) . . ?
P6 Pt6 Pt5 148.93(3) . . ?
Pt4 Pt6 Pt5 60.201(7) . . ?
C6 Pt6 Tl 93.20(14) . . ?
C5 Pt6 Tl 88.05(13) . . ?
P6 Pt6 Tl 125.07(3) . . ?
Pt4 Pt6 Tl 68.206(8) . . ?
Pt5 Pt6 Tl 62.138(7) . . ?
C13 P1 C11 112.3(4) . . ?
C13 P1 C12 65.4(5) . . ?
C11 P1 C12 115.1(5) . . ?
C13 P1 C103 32.6(5) . . ?
C11 P1 C103 96.5(5) . . ?
C12 P1 C103 97.8(6) . . ?
C13 P1 C102 102.6(5) . . ?
C11 P1 C102 91.5(3) . . ?
C12 P1 C102 38.9(4) . . ?
C103 P1 C102 133.3(6) . . ?
C13 P1 Pt1 117.4(3) . . ?
C11 P1 Pt1 117.04(19) . . ?
C12 P1 Pt1 119.3(5) . . ?
C103 P1 Pt1 105.0(4) . . ?
C102 P1 Pt1 111.9(4) . . ?
C21 P2 C22 103.5(3) . . ?
C21 P2 C23 105.3(3) . . ?
C22 P2 C23 104.3(2) . . ?
C21 P2 Pt2 115.06(18) . . ?
C22 P2 Pt2 112.90(18) . . ?
C23 P2 Pt2 114.57(17) . . ?
C33 P3 C32 104.2(2) . . ?
C33 P3 C31 101.4(3) . . ?
C32 P3 C31 104.7(2) . . ?
C33 P3 Pt3 111.95(18) . . ?
C32 P3 Pt3 114.72(17) . . ?
C31 P3 Pt3 118.14(17) . . ?
C41 P4 C42 104.5(2) . . ?
C41 P4 C43 103.5(3) . . ?
C42 P4 C43 104.3(2) . . ?
C41 P4 Pt4 113.91(18) . . ?
C42 P4 Pt4 115.11(18) . . ?
C43 P4 Pt4 114.29(18) . . ?
C51 P5 C53 104.7(3) . . ?
C51 P5 C52 104.1(2) . . ?
C53 P5 C52 103.3(3) . . ?
C51 P5 Pt5 116.34(18) . . ?
C53 P5 Pt5 115.26(19) . . ?
C52 P5 Pt5 111.72(19) . . ?
C61 P6 C63 104.9(3) . . ?
C61 P6 C62 104.7(3) . . ?
C63 P6 C62 103.5(3) . . ?
C61 P6 Pt6 116.14(19) . . ?
C63 P6 Pt6 109.65(19) . . ?
C62 P6 Pt6 116.64(18) . . ?
F3 P7 F6 179.4(3) . . ?
F3 P7 F1 90.0(3) . . ?
F6 P7 F1 90.2(3) . . ?
F3 P7 F2 90.4(2) . . ?
F6 P7 F2 90.2(2) . . ?
F1 P7 F2 90.3(2) . . ?
F3 P7 F4 88.5(2) . . ?
F6 P7 F4 91.3(3) . . ?
F1 P7 F4 178.5(3) . . ?
F2 P7 F4 90.0(2) . . ?
F3 P7 F5 90.5(2) . . ?
F6 P7 F5 88.9(2) . . ?
F1 P7 F5 90.0(2) . . ?
F2 P7 F5 179.1(2) . . ?
F4 P7 F5 89.7(2) . . ?
O1 C1 Pt2 140.4(4) . . ?
O1 C1 Pt1 139.1(4) . . ?
Pt2 C1 Pt1 80.20(18) . . ?
O2 C2 Pt2 140.7(4) . . ?
O2 C2 Pt3 138.9(4) . . ?
Pt2 C2 Pt3 79.78(18) . . ?
O3 C3 Pt1 139.9(4) . . ?
O3 C3 Pt3 139.6(4) . . ?
Pt1 C3 Pt3 80.0(2) . . ?
O4 C4 Pt4 141.2(4) . . ?
O4 C4 Pt5 138.5(4) . . ?
Pt4 C4 Pt5 80.17(18) . . ?
O5 C5 Pt5 140.7(4) . . ?
O5 C5 Pt6 138.4(4) . . ?
Pt5 C5 Pt6 79.39(18) . . ?
O6 C6 Pt4 142.1(4) . . ?
O6 C6 Pt6 137.8(4) . . ?
Pt4 C6 Pt6 79.89(18) . . ?
C14 C11 P1 112.8(4) . . ?
C15 C12 P1 100.2(7) . . ?
C105 C102 P1 119.2(6) . . ?
C16 C13 P1 114.8(6) . . ?
C106 C103 P1 123.1(8) . . ?
C24 C21 P2 116.2(4) . . ?
C25 C22 P2 113.3(4) . . ?
C26 C23 P2 112.0(4) . . ?
C34 C31 P3 113.3(4) . . ?
C35 C32 P3 116.0(4) . . ?
C36 C33 P3 115.3(4) . . ?
C44 C41 P4 113.0(4) . . ?
C45 C42 P4 112.0(4) . . ?
C46 C43 P4 114.8(4) . . ?
C54 C51 P5 115.0(4) . . ?
C55 C52 P5 112.3(4) . . ?
C56 C53 P5 112.5(5) . . ?
C64 C61 P6 116.5(4) . . ?
C65 C62 P6 111.8(4) . . ?
C66 C63 P6 113.1(4) . . ?

loop_
_geom_bond_atom_site_label_1
_geom_bond_atom_site_label_2
_geom_bond_distance
_geom_bond_site_symmetry_2
_geom_bond_publ_flag
Tl Pt5 2.8805(3) . ?
Tl Pt6 2.9050(3) . ?
Tl Pt2 2.9052(3) . ?
Tl Pt3 2.9518(3) . ?
Tl Pt1 2.9836(3) . ?
Tl Pt4 3.1273(3) . ?
Pt1 C1 2.071(5) . ?
Pt1 C3 2.074(5) . ?
Pt1 P1 2.2739(14) . ?
Pt1 Pt2 2.6642(3) . ?
Pt1 Pt3 2.6704(3) . ?
Pt2 C1 2.065(5) . ?
Pt2 C2 2.067(5) . ?
Pt2 P2 2.2754(13) . ?
Pt2 Pt3 2.6644(3) . ?
Pt3 C3 2.080(5) . ?
Pt3 C2 2.087(5) . ?
Pt3 P3 2.2790(12) . ?
Pt4 C4 2.056(5) . ?
Pt4 C6 2.058(5) . ?
Pt4 P4 2.2756(13) . ?
Pt4 Pt6 2.6611(3) . ?
Pt4 Pt5 2.6696(3) . ?
Pt5 C5 2.071(5) . ?
Pt5 C4 2.089(5) . ?
Pt5 P5 2.2732(13) . ?
Pt5 Pt6 2.6620(3) . ?
Pt6 C6 2.087(5) . ?
Pt6 C5 2.097(5) . ?
Pt6 P6 2.2714(13) . ?
P1 C13 1.831(2) . ?
P1 C11 1.8319(19) . ?
P1 C12 1.832(2) . ?
P1 C103 1.839(2) . ?
P1 C102 1.840(2) . ?
P2 C21 1.824(5) . ?
P2 C22 1.828(5) . ?
P2 C23 1.836(5) . ?
P3 C33 1.819(5) . ?
P3 C32 1.826(5) . ?
P3 C31 1.829(5) . ?
P4 C41 1.831(5) . ?
P4 C42 1.833(5) . ?
P4 C43 1.834(5) . ?
P5 C51 1.819(5) . ?
P5 C53 1.820(6) . ?
P5 C52 1.832(5) . ?
P6 C61 1.816(5) . ?
P6 C63 1.832(5) . ?
P6 C62 1.832(5) . ?
P7 F3 1.580(4) . ?
P7 F6 1.588(4) . ?
P7 F1 1.591(4) . ?
P7 F2 1.595(4) . ?
P7 F4 1.601(4) . ?
P7 F5 1.605(4) . ?
O1 C1 1.176(6) . ?
O2 C2 1.168(6) . ?
O3 C3 1.160(7) . ?
O4 C4 1.172(6) . ?
O5 C5 1.168(6) . ?
O6 C6 1.177(6) . ?
C11 C14 1.533(2) . ?
C12 C15 1.534(2) . ?
C102 C105 1.535(2) . ?
C13 C16 1.534(2) . ?
C103 C106 1.536(2) . ?
C21 C24 1.529(8) . ?
C22 C25 1.521(8) . ?
C23 C26 1.542(7) . ?
C31 C34 1.516(8) . ?
C32 C35 1.534(7) . ?
C33 C36 1.510(8) . ?
C41 C44 1.518(7) . ?
C42 C45 1.535(7) . ?
C43 C46 1.534(7) . ?
C51 C54 1.535(7) . ?
C52 C55 1.528(8) . ?
C53 C56 1.535(10) . ?
C61 C64 1.541(8) . ?
C62 C65 1.542(9) . ?
C63 C66 1.546(8) . ?

loop_
_geom_torsion_atom_site_label_1
_geom_torsion_atom_site_label_2
_geom_torsion_atom_site_label_3
_geom_torsion_atom_site_label_4
_geom_torsion
_geom_torsion_site_symmetry_1
_geom_torsion_site_symmetry_2
_geom_torsion_site_symmetry_3
_geom_torsion_site_symmetry_4
_geom_torsion_publ_flag
Pt5 Tl Pt1 C1 -132.22(14) . . . . ?
Pt6 Tl Pt1 C1 -60.96(14) . . . . ?
Pt2 Tl Pt1 C1 44.39(14) . . . . ?
Pt3 Tl Pt1 C1 113.19(14) . . . . ?
Pt4 Tl Pt1 C1 167.02(18) . . . . ?
Pt5 Tl Pt1 C3 71.27(15) . . . . ?
Pt6 Tl Pt1 C3 142.52(15) . . . . ?
Pt2 Tl Pt1 C3 -112.12(15) . . . . ?
Pt3 Tl Pt1 C3 -43.33(15) . . . . ?
Pt4 Tl Pt1 C3 10.5(2) . . . . ?
Pt5 Tl Pt1 P1 -33.12(5) . . . . ?
Pt6 Tl Pt1 P1 38.14(5) . . . . ?
Pt2 Tl Pt1 P1 143.50(5) . . . . ?
Pt3 Tl Pt1 P1 -147.71(5) . . . . ?
Pt4 Tl Pt1 P1 -93.87(14) . . . . ?
Pt5 Tl Pt1 Pt2 -176.613(11) . . . . ?
Pt6 Tl Pt1 Pt2 -105.357(12) . . . . ?
Pt3 Tl Pt1 Pt2 68.795(8) . . . . ?
Pt4 Tl Pt1 Pt2 122.63(13) . . . . ?
Pt5 Tl Pt1 Pt3 114.592(11) . . . . ?
Pt6 Tl Pt1 Pt3 -174.152(12) . . . . ?
Pt2 Tl Pt1 Pt3 -68.795(8) . . . . ?
Pt4 Tl Pt1 Pt3 53.84(13) . . . . ?
C3 Pt1 Pt2 C1 -166.7(2) . . . . ?
P1 Pt1 Pt2 C1 0.5(2) . . . . ?
Pt3 Pt1 Pt2 C1 -173.13(18) . . . . ?
Tl Pt1 Pt2 C1 113.75(18) . . . . ?
C1 Pt1 Pt2 C2 166.8(2) . . . . ?
C3 Pt1 Pt2 C2 0.1(2) . . . . ?
P1 Pt1 Pt2 C2 167.24(17) . . . . ?
Pt3 Pt1 Pt2 C2 -6.35(14) . . . . ?
Tl Pt1 Pt2 C2 -79.46(14) . . . . ?
C1 Pt1 Pt2 P2 0.69(19) . . . . ?
C3 Pt1 Pt2 P2 -165.97(19) . . . . ?
P1 Pt1 Pt2 P2 1.15(12) . . . . ?
Pt3 Pt1 Pt2 P2 -172.43(7) . . . . ?
Tl Pt1 Pt2 P2 114.45(7) . . . . ?
C1 Pt1 Pt2 Pt3 173.13(18) . . . . ?
C3 Pt1 Pt2 Pt3 6.46(17) . . . . ?
P1 Pt1 Pt2 Pt3 173.58(9) . . . . ?
Tl Pt1 Pt2 Pt3 -73.117(8) . . . . ?
C1 Pt1 Pt2 Tl -113.75(18) . . . . ?
C3 Pt1 Pt2 Tl 79.58(17) . . . . ?
P1 Pt1 Pt2 Tl -113.30(9) . . . . ?
Pt3 Pt1 Pt2 Tl 73.117(8) . . . . ?
Pt5 Tl Pt2 C1 33.9(2) . . . . ?
Pt6 Tl Pt2 C1 74.35(14) . . . . ?
Pt3 Tl Pt2 C1 -112.14(14) . . . . ?
Pt1 Tl Pt2 C1 -44.52(14) . . . . ?
Pt4 Tl Pt2 C1 139.64(14) . . . . ?
Pt5 Tl Pt2 C2 -168.8(2) . . . . ?
Pt6 Tl Pt2 C2 -128.44(14) . . . . ?
Pt3 Tl Pt2 C2 45.07(14) . . . . ?
Pt1 Tl Pt2 C2 112.69(14) . . . . ?
Pt4 Tl Pt2 C2 -63.15(14) . . . . ?
Pt5 Tl Pt2 P2 -67.5(2) . . . . ?
Pt6 Tl Pt2 P2 -27.13(4) . . . . ?
Pt3 Tl Pt2 P2 146.38(4) . . . . ?
Pt1 Tl Pt2 P2 -146.00(4) . . . . ?
Pt4 Tl Pt2 P2 38.16(4) . . . . ?
Pt5 Tl Pt2 Pt1 78.46(19) . . . . ?
Pt6 Tl Pt2 Pt1 118.865(11) . . . . ?
Pt3 Tl Pt2 Pt1 -67.624(8) . . . . ?
Pt4 Tl Pt2 Pt1 -175.842(11) . . . . ?
Pt5 Tl Pt2 Pt3 146.08(19) . . . . ?
Pt6 Tl Pt2 Pt3 -173.510(11) . . . . ?
Pt1 Tl Pt2 Pt3 67.624(8) . . . . ?
Pt4 Tl Pt2 Pt3 -108.218(11) . . . . ?
C1 Pt2 Pt3 C3 -0.8(2) . . . . ?
C2 Pt2 Pt3 C3 165.8(2) . . . . ?
P2 Pt2 Pt3 C3 165.86(19) . . . . ?
Pt1 Pt2 Pt3 C3 -6.43(17) . . . . ?
Tl Pt2 Pt3 C3 -80.84(17) . . . . ?
C1 Pt2 Pt3 C2 -166.7(2) . . . . ?
P2 Pt2 Pt3 C2 0.02(19) . . . . ?
Pt1 Pt2 Pt3 C2 -172.27(17) . . . . ?
Tl Pt2 Pt3 C2 113.32(17) . . . . ?
C1 Pt2 Pt3 P3 -164.68(16) . . . . ?
C2 Pt2 Pt3 P3 1.99(18) . . . . ?
P2 Pt2 Pt3 P3 2.02(10) . . . . ?
Pt1 Pt2 Pt3 P3 -170.28(6) . . . . ?
Tl Pt2 Pt3 P3 115.32(6) . . . . ?
C1 Pt2 Pt3 Pt1 5.59(15) . . . . ?
C2 Pt2 Pt3 Pt1 172.27(17) . . . . ?
P2 Pt2 Pt3 Pt1 172.29(7) . . . . ?
Tl Pt2 Pt3 Pt1 -74.409(8) . . . . ?
C1 Pt2 Pt3 Tl 80.00(15) . . . . ?
C2 Pt2 Pt3 Tl -113.32(17) . . . . ?
P2 Pt2 Pt3 Tl -113.30(7) . . . . ?
Pt1 Pt2 Pt3 Tl 74.409(8) . . . . ?
C1 Pt1 Pt3 C3 166.5(3) . . . . ?
P1 Pt1 Pt3 C3 -0.9(2) . . . . ?
Pt2 Pt1 Pt3 C3 172.1(2) . . . . ?
Tl Pt1 Pt3 C3 -116.6(2) . . . . ?
C1 Pt1 Pt3 C2 0.7(2) . . . . ?
C3 Pt1 Pt3 C2 -165.8(3) . . . . ?
P1 Pt1 Pt3 C2 -166.73(17) . . . . ?
Pt2 Pt1 Pt3 C2 6.25(14) . . . . ?
Tl Pt1 Pt3 C2 77.64(14) . . . . ?
C1 Pt1 Pt3 P3 164.03(16) . . . . ?
C3 Pt1 Pt3 P3 -2.5(2) . . . . ?
P1 Pt1 Pt3 P3 -3.39(12) . . . . ?
Pt2 Pt1 Pt3 P3 169.59(7) . . . . ?
Tl Pt1 Pt3 P3 -119.02(7) . . . . ?
C1 Pt1 Pt3 Pt2 -5.56(14) . . . . ?
C3 Pt1 Pt3 Pt2 -172.1(2) . . . . ?
P1 Pt1 Pt3 Pt2 -172.98(10) . . . . ?
Tl Pt1 Pt3 Pt2 71.387(8) . . . . ?
C1 Pt1 Pt3 Tl -76.95(14) . . . . ?
C3 Pt1 Pt3 Tl 116.6(2) . . . . ?
P1 Pt1 Pt3 Tl 115.63(10) . . . . ?
Pt2 Pt1 Pt3 Tl -71.387(8) . . . . ?
Pt5 Tl Pt3 C3 -66.65(15) . . . . ?
Pt6 Tl Pt3 C3 175.65(17) . . . . ?
Pt2 Tl Pt3 C3 111.36(15) . . . . ?
Pt1 Tl Pt3 C3 43.18(15) . . . . ?
Pt4 Tl Pt3 C3 -133.04(15) . . . . ?
Pt5 Tl Pt3 C2 137.44(13) . . . . ?
Pt6 Tl Pt3 C2 19.74(16) . . . . ?
Pt2 Tl Pt3 C2 -44.56(13) . . . . ?
Pt1 Tl Pt3 C2 -112.73(13) . . . . ?
Pt4 Tl Pt3 C2 71.05(13) . . . . ?
Pt5 Tl Pt3 P3 38.02(4) . . . . ?
Pt6 Tl Pt3 P3 -79.68(9) . . . . ?
Pt2 Tl Pt3 P3 -143.97(4) . . . . ?
Pt1 Tl Pt3 P3 147.85(4) . . . . ?
Pt4 Tl Pt3 P3 -28.36(4) . . . . ?
Pt5 Tl Pt3 Pt2 -178.005(12) . . . . ?
Pt6 Tl Pt3 Pt2 64.29(8) . . . . ?
Pt1 Tl Pt3 Pt2 -68.177(8) . . . . ?
Pt4 Tl Pt3 Pt2 115.606(11) . . . . ?
Pt5 Tl Pt3 Pt1 -109.828(12) . . . . ?
Pt6 Tl Pt3 Pt1 132.47(8) . . . . ?
Pt2 Tl Pt3 Pt1 68.177(8) . . . . ?
Pt4 Tl Pt3 Pt1 -176.216(10) . . . . ?
Pt5 Tl Pt4 C4 -44.82(13) . . . . ?
Pt6 Tl Pt4 C4 -115.85(13) . . . . ?
Pt2 Tl Pt4 C4 138.58(13) . . . . ?
Pt3 Tl Pt4 C4 70.11(13) . . . . ?
Pt1 Tl Pt4 C4 18.47(19) . . . . ?
Pt5 Tl Pt4 C6 115.56(13) . . . . ?
Pt6 Tl Pt4 C6 44.54(13) . . . . ?
Pt2 Tl Pt4 C6 -61.03(13) . . . . ?
Pt3 Tl Pt4 C6 -129.50(13) . . . . ?
Pt1 Tl Pt4 C6 179(20) . . . . ?
Pt5 Tl Pt4 P4 -141.16(4) . . . . ?
Pt6 Tl Pt4 P4 147.82(4) . . . . ?
Pt2 Tl Pt4 P4 42.24(4) . . . . ?
Pt3 Tl Pt4 P4 -26.22(4) . . . . ?
Pt1 Tl Pt4 P4 -77.87(13) . . . . ?
Pt5 Tl Pt4 Pt6 71.021(8) . . . . ?
Pt2 Tl Pt4 Pt6 -105.572(12) . . . . ?
Pt3 Tl Pt4 Pt6 -174.040(11) . . . . ?
Pt1 Tl Pt4 Pt6 134.31(13) . . . . ?
Pt6 Tl Pt4 Pt5 -71.021(8) . . . . ?
Pt2 Tl Pt4 Pt5 -176.593(11) . . . . ?
Pt3 Tl Pt4 Pt5 114.938(11) . . . . ?
Pt1 Tl Pt4 Pt5 63.29(13) . . . . ?
C4 Pt4 Pt5 C5 -164.9(2) . . . . ?
C6 Pt4 Pt5 C5 7.0(2) . . . . ?
P4 Pt4 Pt5 C5 -162.85(16) . . . . ?
Pt6 Pt4 Pt5 C5 10.51(15) . . . . ?
Tl Pt4 Pt5 C5 81.00(15) . . . . ?
C6 Pt4 Pt5 C4 171.9(2) . . . . ?
P4 Pt4 Pt5 C4 2.01(18) . . . . ?
Pt6 Pt4 Pt5 C4 175.37(17) . . . . ?
Tl Pt4 Pt5 C4 -114.13(17) . . . . ?
C4 Pt4 Pt5 P5 -3.33(18) . . . . ?
C6 Pt4 Pt5 P5 168.54(16) . . . . ?
P4 Pt4 Pt5 P5 -1.32(9) . . . . ?
Pt6 Pt4 Pt5 P5 172.04(6) . . . . ?
Tl Pt4 Pt5 P5 -117.46(6) . . . . ?
C4 Pt4 Pt5 Pt6 -175.37(17) . . . . ?
C6 Pt4 Pt5 Pt6 -3.50(15) . . . . ?
P4 Pt4 Pt5 Pt6 -173.36(6) . . . . ?
Tl Pt4 Pt5 Pt6 70.494(8) . . . . ?
C4 Pt4 Pt5 Tl 114.13(17) . . . . ?
C6 Pt4 Pt5 Tl -73.99(15) . . . . ?
P4 Pt4 Pt5 Tl 116.14(6) . . . . ?
Pt6 Pt4 Pt5 Tl -70.494(8) . . . . ?
Pt6 Tl Pt5 C5 -45.34(14) . . . . ?
Pt2 Tl Pt5 C5 -3.7(2) . . . . ?
Pt3 Tl Pt5 C5 141.20(14) . . . . ?
Pt1 Tl Pt5 C5 72.79(14) . . . . ?
Pt4 Tl Pt5 C5 -111.47(14) . . . . ?
Pt6 Tl Pt5 C4 110.04(14) . . . . ?
Pt2 Tl Pt5 C4 151.7(2) . . . . ?
Pt3 Tl Pt5 C4 -63.42(14) . . . . ?
Pt1 Tl Pt5 C4 -131.83(14) . . . . ?
Pt4 Tl Pt5 C4 43.91(14) . . . . ?
Pt6 Tl Pt5 P5 -149.61(4) . . . . ?
Pt2 Tl Pt5 P5 -107.95(19) . . . . ?
Pt3 Tl Pt5 P5 36.93(4) . . . . ?
Pt1 Tl Pt5 P5 -31.48(4) . . . . ?
Pt4 Tl Pt5 P5 144.26(4) . . . . ?
Pt2 Tl Pt5 Pt6 41.66(19) . . . . ?
Pt3 Tl Pt5 Pt6 -173.461(12) . . . . ?
Pt1 Tl Pt5 Pt6 118.130(11) . . . . ?
Pt4 Tl Pt5 Pt6 -66.131(8) . . . . ?
Pt6 Tl Pt5 Pt4 66.131(8) . . . . ?
Pt2 Tl Pt5 Pt4 107.79(19) . . . . ?
Pt3 Tl Pt5 Pt4 -107.329(11) . . . . ?
Pt1 Tl Pt5 Pt4 -175.739(11) . . . . ?
C4 Pt4 Pt6 C6 -171.9(2) . . . . ?
P4 Pt4 Pt6 C6 -3.42(19) . . . . ?
Pt5 Pt4 Pt6 C6 -175.75(18) . . . . ?
Tl Pt4 Pt6 C6 114.80(18) . . . . ?
C4 Pt4 Pt6 C5 -6.5(2) . . . . ?
C6 Pt4 Pt6 C5 165.4(2) . . . . ?
P4 Pt4 Pt6 C5 161.98(16) . . . . ?
Pt5 Pt4 Pt6 C5 -10.35(14) . . . . ?
Tl Pt4 Pt6 C5 -79.80(14) . . . . ?
C4 Pt4 Pt6 P6 -163.90(16) . . . . ?
C6 Pt4 Pt6 P6 8.05(19) . . . . ?
P4 Pt4 Pt6 P6 4.63(10) . . . . ?
Pt5 Pt4 Pt6 P6 -167.70(7) . . . . ?
Tl Pt4 Pt6 P6 122.85(7) . . . . ?
C4 Pt4 Pt6 Pt5 3.80(14) . . . . ?
C6 Pt4 Pt6 Pt5 175.75(18) . . . . ?
P4 Pt4 Pt6 Pt5 172.32(7) . . . . ?
Tl Pt4 Pt6 Pt5 -69.450(8) . . . . ?
C4 Pt4 Pt6 Tl 73.25(14) . . . . ?
C6 Pt4 Pt6 Tl -114.80(18) . . . . ?
P4 Pt4 Pt6 Tl -118.23(7) . . . . ?
Pt5 Pt4 Pt6 Tl 69.450(8) . . . . ?
C5 Pt5 Pt6 C6 -163.7(2) . . . . ?
C4 Pt5 Pt6 C6 -0.3(2) . . . . ?
P5 Pt5 Pt6 C6 -166.83(16) . . . . ?
Pt4 Pt5 Pt6 C6 3.44(14) . . . . ?
Tl Pt5 Pt6 C6 83.00(14) . . . . ?
C4 Pt5 Pt6 C5 163.5(2) . . . . ?
P5 Pt5 Pt6 C5 -3.09(19) . . . . ?
Pt4 Pt5 Pt6 C5 167.18(18) . . . . ?
Tl Pt5 Pt6 C5 -113.27(18) . . . . ?
C5 Pt5 Pt6 P6 0.81(19) . . . . ?
C4 Pt5 Pt6 P6 164.27(15) . . . . ?
P5 Pt5 Pt6 P6 -2.28(10) . . . . ?
Pt4 Pt5 Pt6 P6 167.99(7) . . . . ?
Tl Pt5 Pt6 P6 -112.45(7) . . . . ?
C5 Pt5 Pt6 Pt4 -167.18(18) . . . . ?
C4 Pt5 Pt6 Pt4 -3.72(14) . . . . ?
P5 Pt5 Pt6 Pt4 -170.27(8) . . . . ?
Tl Pt5 Pt6 Pt4 79.559(8) . . . . ?
C5 Pt5 Pt6 Tl 113.27(18) . . . . ?
C4 Pt5 Pt6 Tl -83.27(14) . . . . ?
P5 Pt5 Pt6 Tl 110.17(8) . . . . ?
Pt4 Pt5 Pt6 Tl -79.559(8) . . . . ?
Pt5 Tl Pt6 C6 -110.59(14) . . . . ?
Pt2 Tl Pt6 C6 71.64(14) . . . . ?
Pt3 Tl Pt6 C6 11.02(16) . . . . ?
Pt1 Tl Pt6 C6 139.85(14) . . . . ?
Pt4 Tl Pt6 C6 -43.80(14) . . . . ?
Pt5 Tl Pt6 C5 44.66(14) . . . . ?
Pt2 Tl Pt6 C5 -133.11(14) . . . . ?
Pt3 Tl Pt6 C5 166.28(16) . . . . ?
Pt1 Tl Pt6 C5 -64.89(14) . . . . ?
Pt4 Tl Pt6 C5 111.46(14) . . . . ?
Pt5 Tl Pt6 P6 144.36(4) . . . . ?
Pt2 Tl Pt6 P6 -33.41(4) . . . . ?
Pt3 Tl Pt6 P6 -94.03(9) . . . . ?
Pt1 Tl Pt6 P6 34.80(4) . . . . ?
Pt4 Tl Pt6 P6 -148.85(4) . . . . ?
Pt5 Tl Pt6 Pt4 -66.795(8) . . . . ?
Pt2 Tl Pt6 Pt4 115.434(11) . . . . ?
Pt3 Tl Pt6 Pt4 54.82(8) . . . . ?
Pt1 Tl Pt6 Pt4 -176.354(11) . . . . ?
Pt2 Tl Pt6 Pt5 -177.771(11) . . . . ?
Pt3 Tl Pt6 Pt5 121.62(8) . . . . ?
Pt1 Tl Pt6 Pt5 -109.559(12) . . . . ?
Pt4 Tl Pt6 Pt5 66.795(8) . . . . ?
C1 Pt1 P1 C13 -16.8(5) . . . . ?
C3 Pt1 P1 C13 150.5(5) . . . . ?
Pt2 Pt1 P1 C13 -17.1(5) . . . . ?
Pt3 Pt1 P1 C13 151.3(4) . . . . ?
Tl Pt1 P1 C13 -110.4(4) . . . . ?
C1 Pt1 P1 C11 -154.8(3) . . . . ?
C3 Pt1 P1 C11 12.5(3) . . . . ?
Pt2 Pt1 P1 C11 -155.1(2) . . . . ?
Pt3 Pt1 P1 C11 13.2(3) . . . . ?
Tl Pt1 P1 C11 111.5(2) . . . . ?
C1 Pt1 P1 C12 58.9(4) . . . . ?
C3 Pt1 P1 C12 -133.8(4) . . . . ?
Pt2 Pt1 P1 C12 58.6(4) . . . . ?
Pt3 Pt1 P1 C12 -133.1(4) . . . . ?
Tl Pt1 P1 C12 -34.8(4) . . . . ?
C1 Pt1 P1 C103 -49.2(5) . . . . ?
C3 Pt1 P1 C103 118.0(5) . . . . ?
Pt2 Pt1 P1 C103 -49.6(5) . . . . ?
Pt3 Pt1 P1 C103 118.8(5) . . . . ?
Tl Pt1 P1 C103 -142.9(5) . . . . ?
C1 Pt1 P1 C102 101.5(3) . . . . ?
C3 Pt1 P1 C102 -91.2(4) . . . . ?
Pt2 Pt1 P1 C102 101.2(3) . . . . ?
Pt3 Pt1 P1 C102 -90.4(3) . . . . ?
Tl Pt1 P1 C102 7.9(3) . . . . ?
C1 Pt2 P2 C21 -32.9(3) . . . . ?
C2 Pt2 P2 C21 159.8(3) . . . . ?
Pt1 Pt2 P2 C21 -33.4(2) . . . . ?
Pt3 Pt2 P2 C21 159.8(2) . . . . ?
Tl Pt2 P2 C21 63.8(2) . . . . ?
C1 Pt2 P2 C22 85.7(2) . . . . ?
C2 Pt2 P2 C22 -81.6(2) . . . . ?
Pt1 Pt2 P2 C22 85.1(2) . . . . ?
Pt3 Pt2 P2 C22 -81.6(2) . . . . ?
Tl Pt2 P2 C22 -177.68(19) . . . . ?
C1 Pt2 P2 C23 -155.1(2) . . . . ?
C2 Pt2 P2 C23 37.6(2) . . . . ?
Pt1 Pt2 P2 C23 -155.65(18) . . . . ?
Pt3 Pt2 P2 C23 37.6(2) . . . . ?
Tl Pt2 P2 C23 -58.5(2) . . . . ?
C3 Pt3 P3 C33 -118.7(3) . . . . ?
C2 Pt3 P3 C33 47.3(2) . . . . ?
Pt2 Pt3 P3 C33 45.8(2) . . . . ?
Pt1 Pt3 P3 C33 -116.8(2) . . . . ?
Tl Pt3 P3 C33 141.35(19) . . . . ?
C3 Pt3 P3 C32 -0.2(2) . . . . ?
C2 Pt3 P3 C32 165.9(2) . . . . ?
Pt2 Pt3 P3 C32 164.31(18) . . . . ?
Pt1 Pt3 P3 C32 1.7(2) . . . . ?
Tl Pt3 P3 C32 -100.14(18) . . . . ?
C3 Pt3 P3 C31 124.1(3) . . . . ?
C2 Pt3 P3 C31 -69.9(3) . . . . ?
Pt2 Pt3 P3 C31 -71.4(2) . . . . ?
Pt1 Pt3 P3 C31 126.0(2) . . . . ?
Tl Pt3 P3 C31 24.1(2) . . . . ?
C4 Pt4 P4 C41 -73.7(2) . . . . ?
C6 Pt4 P4 C41 114.5(2) . . . . ?
Pt6 Pt4 P4 C41 117.1(2) . . . . ?
Pt5 Pt4 P4 C41 -75.3(2) . . . . ?
Tl Pt4 P4 C41 17.8(2) . . . . ?
C4 Pt4 P4 C42 165.7(2) . . . . ?
C6 Pt4 P4 C42 -6.2(2) . . . . ?
Pt6 Pt4 P4 C42 -3.5(2) . . . . ?
Pt5 Pt4 P4 C42 164.12(19) . . . . ?
Tl Pt4 P4 C42 -102.85(19) . . . . ?
C4 Pt4 P4 C43 45.0(2) . . . . ?
C6 Pt4 P4 C43 -126.8(2) . . . . ?
Pt6 Pt4 P4 C43 -124.1(2) . . . . ?
Pt5 Pt4 P4 C43 43.5(2) . . . . ?
Tl Pt4 P4 C43 136.5(2) . . . . ?
C5 Pt5 P5 C51 -27.8(2) . . . . ?
C4 Pt5 P5 C51 167.5(2) . . . . ?
Pt6 Pt5 P5 C51 -25.3(2) . . . . ?
Pt4 Pt5 P5 C51 170.0(2) . . . . ?
Tl Pt5 P5 C51 69.4(2) . . . . ?
C5 Pt5 P5 C53 -150.9(3) . . . . ?
C4 Pt5 P5 C53 44.3(3) . . . . ?
Pt6 Pt5 P5 C53 -148.5(3) . . . . ?
Pt4 Pt5 P5 C53 46.9(3) . . . . ?
Tl Pt5 P5 C53 -53.7(3) . . . . ?
C5 Pt5 P5 C52 91.6(2) . . . . ?
C4 Pt5 P5 C52 -73.2(2) . . . . ?
Pt6 Pt5 P5 C52 94.0(2) . . . . ?
Pt4 Pt5 P5 C52 -70.6(2) . . . . ?
Tl Pt5 P5 C52 -171.2(2) . . . . ?
C6 Pt6 P6 C61 -26.4(3) . . . . ?
C5 Pt6 P6 C61 169.0(3) . . . . ?
Pt4 Pt6 P6 C61 -32.7(2) . . . . ?
Pt5 Pt6 P6 C61 168.3(2) . . . . ?
Tl Pt6 P6 C61 75.0(2) . . . . ?
C6 Pt6 P6 C63 92.2(2) . . . . ?
C5 Pt6 P6 C63 -72.4(2) . . . . ?
Pt4 Pt6 P6 C63 85.9(2) . . . . ?
Pt5 Pt6 P6 C63 -73.1(2) . . . . ?
Tl Pt6 P6 C63 -166.4(2) . . . . ?
C6 Pt6 P6 C62 -150.7(3) . . . . ?
C5 Pt6 P6 C62 44.7(3) . . . . ?
Pt4 Pt6 P6 C62 -156.9(2) . . . . ?
Pt5 Pt6 P6 C62 44.1(2) . . . . ?
Tl Pt6 P6 C62 -49.3(2) . . . . ?
C2 Pt2 C1 O1 141.1(6) . . . . ?
P2 Pt2 C1 O1 -4.9(7) . . . . ?
Pt1 Pt2 C1 O1 174.7(7) . . . . ?
Pt3 Pt2 C1 O1 168.4(6) . . . . ?
Tl Pt2 C1 O1 -129.5(6) . . . . ?
C2 Pt2 C1 Pt1 -33.6(5) . . . . ?
P2 Pt2 C1 Pt1 -179.64(10) . . . . ?
Pt3 Pt2 C1 Pt1 -6.33(16) . . . . ?
Tl Pt2 C1 Pt1 55.78(12) . . . . ?
C3 Pt1 C1 O1 -141.9(6) . . . . ?
P1 Pt1 C1 O1 5.4(6) . . . . ?
Pt2 Pt1 C1 O1 -174.8(7) . . . . ?
Pt3 Pt1 C1 O1 -168.5(6) . . . . ?
Tl Pt1 C1 O1 131.5(6) . . . . ?
C3 Pt1 C1 Pt2 33.0(6) . . . . ?
P1 Pt1 C1 Pt2 -179.76(11) . . . . ?
Pt3 Pt1 C1 Pt2 6.30(16) . . . . ?
Tl Pt1 C1 Pt2 -53.68(11) . . . . ?
C1 Pt2 C2 O2 -137.4(6) . . . . ?
P2 Pt2 C2 O2 8.6(6) . . . . ?
Pt1 Pt2 C2 O2 -164.3(6) . . . . ?
Pt3 Pt2 C2 O2 -171.4(7) . . . . ?
Tl Pt2 C2 O2 133.1(6) . . . . ?
C1 Pt2 C2 Pt3 34.0(5) . . . . ?
P2 Pt2 C2 Pt3 -179.99(9) . . . . ?
Pt1 Pt2 C2 Pt3 7.14(16) . . . . ?
Tl Pt2 C2 Pt3 -55.51(11) . . . . ?
C3 Pt3 C2 O2 137.3(6) . . . . ?
P3 Pt3 C2 O2 -7.2(6) . . . . ?
Pt2 Pt3 C2 O2 171.7(7) . . . . ?
Pt1 Pt3 C2 O2 164.7(6) . . . . ?
Tl Pt3 C2 O2 -134.0(6) . . . . ?
C3 Pt3 C2 Pt2 -34.4(6) . . . . ?
P3 Pt3 C2 Pt2 -178.95(10) . . . . ?
Pt1 Pt3 C2 Pt2 -7.09(16) . . . . ?
Tl Pt3 C2 Pt2 54.26(11) . . . . ?
C1 Pt1 C3 O3 139.2(7) . . . . ?
P1 Pt1 C3 O3 -7.8(8) . . . . ?
Pt2 Pt1 C3 O3 165.4(8) . . . . ?
Pt3 Pt1 C3 O3 172.7(9) . . . . ?
Tl Pt1 C3 O3 -134.7(8) . . . . ?
C1 Pt1 C3 Pt3 -33.5(6) . . . . ?
P1 Pt1 C3 Pt3 179.55(11) . . . . ?
Pt2 Pt1 C3 Pt3 -7.29(19) . . . . ?
Tl Pt1 C3 Pt3 52.62(14) . . . . ?
C2 Pt3 C3 O3 -138.2(7) . . . . ?
P3 Pt3 C3 O3 6.1(8) . . . . ?
Pt2 Pt3 C3 O3 -165.4(7) . . . . ?
Pt1 Pt3 C3 O3 -172.7(9) . . . . ?
Tl Pt3 C3 O3 133.8(8) . . . . ?
C2 Pt3 C3 Pt1 34.5(6) . . . . ?
P3 Pt3 C3 Pt1 178.78(11) . . . . ?
Pt2 Pt3 C3 Pt1 7.28(19) . . . . ?
Tl Pt3 C3 Pt1 -53.45(14) . . . . ?
C6 Pt4 C4 O4 153.9(6) . . . . ?
P4 Pt4 C4 O4 -2.7(6) . . . . ?
Pt6 Pt4 C4 O4 171.9(6) . . . . ?
Pt5 Pt4 C4 O4 176.2(7) . . . . ?
Tl Pt4 C4 O4 -132.2(6) . . . . ?
C6 Pt4 C4 Pt5 -22.3(6) . . . . ?
P4 Pt4 C4 Pt5 -178.91(10) . . . . ?
Pt6 Pt4 C4 Pt5 -4.27(16) . . . . ?
Tl Pt4 C4 Pt5 51.56(11) . . . . ?
C5 Pt5 C4 O4 -140.3(6) . . . . ?
P5 Pt5 C4 O4 1.7(6) . . . . ?
Pt6 Pt5 C4 O4 -172.2(5) . . . . ?
Pt4 Pt5 C4 O4 -176.4(7) . . . . ?
Tl Pt5 C4 O4 125.4(6) . . . . ?
C5 Pt5 C4 Pt4 36.1(5) . . . . ?
P5 Pt5 C4 Pt4 178.14(10) . . . . ?
Pt6 Pt5 C4 Pt4 4.23(16) . . . . ?
Tl Pt5 C4 Pt4 -58.21(12) . . . . ?
C4 Pt5 C5 O5 126.1(6) . . . . ?
P5 Pt5 C5 O5 -15.3(7) . . . . ?
Pt6 Pt5 C5 O5 166.2(7) . . . . ?
Pt4 Pt5 C5 O5 154.4(6) . . . . ?
Tl Pt5 C5 O5 -138.8(6) . . . . ?
C4 Pt5 C5 Pt6 -40.1(5) . . . . ?
P5 Pt5 C5 Pt6 178.57(9) . . . . ?
Pt4 Pt5 C5 Pt6 -11.76(16) . . . . ?
Tl Pt5 C5 Pt6 55.00(11) . . . . ?
C6 Pt6 C5 O5 -127.8(6) . . . . ?
P6 Pt6 C5 O5 13.6(6) . . . . ?
Pt4 Pt6 C5 O5 -155.1(6) . . . . ?
Pt5 Pt6 C5 O5 -166.8(7) . . . . ?
Tl Pt6 C5 O5 138.8(6) . . . . ?
C6 Pt6 C5 Pt5 39.0(5) . . . . ?
P6 Pt6 C5 Pt5 -179.57(10) . . . . ?
Pt4 Pt6 C5 Pt5 11.76(16) . . . . ?
Tl Pt6 C5 Pt5 -54.36(11) . . . . ?
C4 Pt4 C6 O6 -153.0(6) . . . . ?
P4 Pt4 C6 O6 3.2(7) . . . . ?
Pt6 Pt4 C6 O6 -175.1(8) . . . . ?
Pt5 Pt4 C6 O6 -171.2(6) . . . . ?
Tl Pt4 C6 O6 133.3(7) . . . . ?
C4 Pt4 C6 Pt6 22.1(6) . . . . ?
P4 Pt4 C6 Pt6 178.37(9) . . . . ?
Pt5 Pt4 C6 Pt6 3.92(16) . . . . ?
Tl Pt4 C6 Pt6 -51.60(11) . . . . ?
C5 Pt6 C6 O6 140.9(6) . . . . ?
P6 Pt6 C6 O6 -0.3(6) . . . . ?
Pt4 Pt6 C6 O6 175.5(7) . . . . ?
Pt5 Pt6 C6 O6 171.6(6) . . . . ?
Tl Pt6 C6 O6 -126.9(6) . . . . ?
C5 Pt6 C6 Pt4 -34.7(5) . . . . ?
P6 Pt6 C6 Pt4 -175.89(10) . . . . ?
Pt5 Pt6 C6 Pt4 -3.92(16) . . . . ?
Tl Pt6 C6 Pt4 57.59(12) . . . . ?
C13 P1 C11 C14 -72.3(6) . . . . ?
C12 P1 C11 C14 -144.5(6) . . . . ?
C103 P1 C11 C14 -42.7(6) . . . . ?
C102 P1 C11 C14 -176.6(6) . . . . ?
Pt1 P1 C11 C14 67.8(5) . . . . ?
C13 P1 C12 C15 177.2(11) . . . . ?
C11 P1 C12 C15 -78.6(9) . . . . ?
C103 P1 C12 C15 -179.6(9) . . . . ?
C102 P1 C12 C15 -21.0(7) . . . . ?
Pt1 P1 C12 C15 68.3(9) . . . . ?
C13 P1 C102 C105 59.8(10) . . . . ?
C11 P1 C102 C105 173.0(9) . . . . ?
C12 P1 C102 C105 43.0(10) . . . . ?
C103 P1 C102 C105 72.7(12) . . . . ?
Pt1 P1 C102 C105 -67.0(9) . . . . ?
C11 P1 C13 C16 -41.0(10) . . . . ?
C12 P1 C13 C16 67.5(10) . . . . ?
C103 P1 C13 C16 -106.6(13) . . . . ?
C102 P1 C13 C16 56.0(9) . . . . ?
Pt1 P1 C13 C16 179.1(7) . . . . ?
C13 P1 C103 C106 62.6(12) . . . . ?
C11 P1 C103 C106 -59.4(12) . . . . ?
C12 P1 C103 C106 57.2(13) . . . . ?
C102 P1 C103 C106 38.8(16) . . . . ?
Pt1 P1 C103 C106 -179.6(11) . . . . ?
C22 P2 C21 C24 60.5(6) . . . . ?
C23 P2 C21 C24 -48.7(6) . . . . ?
Pt2 P2 C21 C24 -175.8(5) . . . . ?
C21 P2 C22 C25 175.4(4) . . . . ?
C23 P2 C22 C25 -74.7(4) . . . . ?
Pt2 P2 C22 C25 50.3(4) . . . . ?
C21 P2 C23 C26 -61.5(4) . . . . ?
C22 P2 C23 C26 -170.1(4) . . . . ?
Pt2 P2 C23 C26 66.0(4) . . . . ?
C33 P3 C31 C34 174.1(4) . . . . ?
C32 P3 C31 C34 65.9(5) . . . . ?
Pt3 P3 C31 C34 -63.2(5) . . . . ?
C33 P3 C32 C35 -54.6(4) . . . . ?
C31 P3 C32 C35 51.5(4) . . . . ?
Pt3 P3 C32 C35 -177.4(3) . . . . ?
C32 P3 C33 C36 -70.1(5) . . . . ?
C31 P3 C33 C36 -178.6(4) . . . . ?
Pt3 P3 C33 C36 54.5(5) . . . . ?
C42 P4 C41 C44 80.9(4) . . . . ?
C43 P4 C41 C44 -170.3(4) . . . . ?
Pt4 P4 C41 C44 -45.6(4) . . . . ?
C41 P4 C42 C45 165.3(4) . . . . ?
C43 P4 C42 C45 57.0(4) . . . . ?
Pt4 P4 C42 C45 -69.1(4) . . . . ?
C41 P4 C43 C46 -57.9(5) . . . . ?
C42 P4 C43 C46 51.1(5) . . . . ?
Pt4 P4 C43 C46 177.7(4) . . . . ?
C53 P5 C51 C54 -60.4(5) . . . . ?
C52 P5 C51 C54 47.8(5) . . . . ?
Pt5 P5 C51 C54 171.1(3) . . . . ?
C51 P5 C52 C55 62.9(4) . . . . ?
C53 P5 C52 C55 172.1(4) . . . . ?
Pt5 P5 C52 C55 -63.5(4) . . . . ?
C51 P5 C53 C56 -65.0(5) . . . . ?
C52 P5 C53 C56 -173.8(4) . . . . ?
Pt5 P5 C53 C56 64.1(5) . . . . ?
C63 P6 C61 C64 56.2(5) . . . . ?
C62 P6 C61 C64 -52.4(5) . . . . ?
Pt6 P6 C61 C64 177.4(4) . . . . ?
C61 P6 C62 C65 -60.5(5) . . . . ?
C63 P6 C62 C65 -170.2(5) . . . . ?
Pt6 P6 C62 C65 69.4(5) . . . . ?
C61 P6 C63 C66 57.5(5) . . . . ?
C62 P6 C63 C66 167.0(4) . . . . ?
Pt6 P6 C63 C66 -67.9(4) . . . . ?
